data_1550237
loop_
_publ_author_name
'Abdellah, Ibrahim'
'Poater, Albert'
'Lohier, Jean-Fran\,cois'
'Gaumont, Annie-Claude'

_publ_section_title
;
 Au(i)-Catalyzed hydroarylation of alkenes with N,N-dialkylanilines: a
 dual gold catalysis concept
;
_journal_issue 24
_journal_name_full 'Catalysis Science &amp; Technology'
_journal_page_first 6486
_journal_paper_doi 10.1039/C8CY01309H
_journal_volume 8
_journal_year 2018
_chemical_formula_moiety 'C24 H27 N'
_chemical_formula_sum 'C24 H27 N'
_chemical_formula_weight 329.46
_chemical_name_systematic 4-(1,1-diphenylethyl)-N,N-diethylaniline
_space_group_crystal_system triclinic
_space_group_IT_number 2
_space_group_name_Hall '-P 1'
_space_group_name_H-M_alt 'P -1'
_symmetry_space_group_name_Hall '-P 1'
_symmetry_space_group_name_H-M 'P -1'
_atom_sites_solution_hydrogens geom
_audit_creation_method SHELXL-2014
_audit_update_record
;
2018-04-05 deposited with the CCDC.
2018-11-14 downloaded from the CCDC.
;
_cell_angle_alpha 109.6395(9)
_cell_angle_beta 100.9597(8)
_cell_angle_gamma 104.3515(9)
_cell_formula_units_Z 2
_cell_length_a 8.3046(2)
_cell_length_b 10.7954(2)
_cell_length_c 12.0469(2)
_cell_measurement_reflns_used 9922
_cell_measurement_temperature 150(2)
_cell_measurement_theta_max 31.27
_cell_measurement_theta_min 2.20
_cell_volume 940.16(3)
_computing_cell_refinement 'Bruker SAINT'
_computing_data_collection 'Bruker APEX2'
_computing_data_reduction 'Bruker SAINT'
_computing_molecular_graphics 'Bruker SHELXTL'
_computing_publication_material 'Bruker SHELXTL'
_computing_structure_refinement 'SHELXL-2014 (Sheldrick 2014)'
_computing_structure_solution 'SHELXS-97 (Sheldrick 2008)'
_diffrn_ambient_temperature 150(2)
_diffrn_measured_fraction_theta_full 0.999
_diffrn_measured_fraction_theta_max 0.995
_diffrn_measurement_device_type 'Bruker APEX-II CCD'
_diffrn_measurement_method '\f and \w scans'
_diffrn_radiation_type MoK\a
_diffrn_radiation_wavelength 0.71073
_diffrn_reflns_av_R_equivalents 0.0277
_diffrn_reflns_av_unetI/netI 0.0274
_diffrn_reflns_Laue_measured_fraction_full 0.999
_diffrn_reflns_Laue_measured_fraction_max 0.995
_diffrn_reflns_limit_h_max 12
_diffrn_reflns_limit_h_min -12
_diffrn_reflns_limit_k_max 15
_diffrn_reflns_limit_k_min -15
_diffrn_reflns_limit_l_max 17
_diffrn_reflns_limit_l_min -17
_diffrn_reflns_number 24997
_diffrn_reflns_point_group_measured_fraction_full 0.999
_diffrn_reflns_point_group_measured_fraction_max 0.995
_diffrn_reflns_theta_full 25.242
_diffrn_reflns_theta_max 31.274
_diffrn_reflns_theta_min 2.654
_exptl_absorpt_coefficient_mu 0.066
_exptl_absorpt_correction_type none
_exptl_crystal_colour BROWN
_exptl_crystal_density_diffrn 1.164
_exptl_crystal_description PLATE
_exptl_crystal_F_000 356
_exptl_crystal_size_max 0.46
_exptl_crystal_size_mid 0.36
_exptl_crystal_size_min 0.20
_refine_diff_density_max 0.388
_refine_diff_density_min -0.231
_refine_diff_density_rms 0.044
_refine_ls_extinction_method none
_refine_ls_goodness_of_fit_ref 1.054
_refine_ls_hydrogen_treatment constr
_refine_ls_matrix_type full
_refine_ls_number_parameters 229
_refine_ls_number_reflns 6108
_refine_ls_number_restraints 0
_refine_ls_restrained_S_all 1.054
_refine_ls_R_factor_all 0.0607
_refine_ls_R_factor_gt 0.0456
_refine_ls_shift/su_max 0.000
_refine_ls_shift/su_mean 0.000
_refine_ls_structure_factor_coef Fsqd
_refine_ls_weighting_details 'w=1/[\s^2^(Fo^2^)+(0.0654P)^2^+0.1678P] where P=(Fo^2^+2Fc^2^)/3'
_refine_ls_weighting_scheme calc
_refine_ls_wR_factor_gt 0.1194
_refine_ls_wR_factor_ref 0.1296
_reflns_Friedel_coverage 0.000
_reflns_number_gt 4816
_reflns_number_total 6108
_reflns_threshold_expression 'I > 2\s(I)'
_cod_data_source_file c8cy01309h2.cif
_cod_data_source_block abdellah17_0m
_cod_depositor_comments
;
The following automatic conversions were performed:

'_exptl_absorpt_correction_type' value 'NONE' changed to 'none'
according to
/home/data/users/saulius/crontab/automatic-downloads/rss-feeds/RSC/lib/dictionaries/cif_core.dic
dictionary named 'cif_core.dic' version 2.4.2 from 2011-04-26.

Automatic conversion script
Id: cif_fix_values 4973 2017-02-22 13:04:09Z antanas 

 Adding full bibliography for 1550236--1550237.cif.
;
_cod_database_code 1550237
_shelx_space_group_comment
;
The symmetry employed for this shelxl refinement is uniquely defined
by the following loop, which should always be used as a source of
symmetry information in preference to the above space-group names.
They are only intended as comments.
;
_shelxl_version_number 2014-3

loop_
_space_group_symop_operation_xyz
'x, y, z'
'-x, -y, -z'

loop_
_atom_site_label
_atom_site_type_symbol
_atom_site_fract_x
_atom_site_fract_y
_atom_site_fract_z
_atom_site_U_iso_or_equiv
_atom_site_adp_type
_atom_site_occupancy
_atom_site_site_symmetry_order
_atom_site_calc_flag
_atom_site_refinement_flags_posn
_atom_site_refinement_flags_adp
C6 C 0.67554(11) 0.55795(9) 0.28654(8) 0.01886(17) Uani 1 1 d . .
C1 C 1.12344(11) 0.89611(9) 0.30879(8) 0.01873(17) Uani 1 1 d . .
C3 C 0.96498(11) 0.77671(9) 0.29654(8) 0.01752(17) Uani 1 1 d . .
C9 C 1.06334(11) 1.01042(9) 0.28278(8) 0.01809(17) Uani 1 1 d . .
C4 C 0.98719(11) 0.66499(9) 0.32428(8) 0.01953(17) Uani 1 1 d . .
H4 H 1.1015 0.6616 0.3469 0.023 Uiso 1 1 calc R U
C5 C 0.84842(11) 0.55902(9) 0.31996(9) 0.01983(18) Uani 1 1 d . .
H5 H 0.8702 0.4855 0.3399 0.024 Uiso 1 1 calc R U
C7 C 0.65284(11) 0.66938(10) 0.25725(9) 0.02210(19) Uani 1 1 d . .
H7 H 0.5387 0.6726 0.2331 0.027 Uiso 1 1 calc R U
C8 C 0.79394(11) 0.77484(10) 0.26296(9) 0.02074(18) Uani 1 1 d . .
H8 H 0.7730 0.8487 0.2432 0.025 Uiso 1 1 calc R U
C11 C 0.92272(12) 1.08316(10) 0.13117(9) 0.02279(19) Uani 1 1 d . .
H11 H 0.8683 1.0640 0.0475 0.027 Uiso 1 1 calc R U
C15 C 1.22248(11) 0.84674(10) 0.21575(9) 0.02084(18) Uani 1 1 d . .
C14 C 1.07900(12) 1.13584(10) 0.37544(9) 0.02336(19) Uani 1 1 d . .
H14 H 1.1316 1.1550 0.4594 0.028 Uiso 1 1 calc R U
C21 C 0.55642(13) 0.33092(10) 0.30000(10) 0.0258(2) Uani 1 1 d . .
H21A H 0.6480 0.3065 0.2643 0.031 Uiso 1 1 calc R U
H21B H 0.4459 0.2518 0.2536 0.031 Uiso 1 1 calc R U
C12 C 0.94112(13) 1.20835(10) 0.22454(10) 0.0253(2) Uani 1 1 d . .
H12 H 0.9012 1.2760 0.2052 0.030 Uiso 1 1 calc R U
C10 C 0.98401(11) 0.98606(10) 0.16027(9) 0.02063(18) Uani 1 1 d . .
H10 H 0.9719 0.9011 0.0956 0.025 Uiso 1 1 calc R U
C20 C 1.16062(12) 0.71546(11) 0.11926(9) 0.0251(2) Uani 1 1 d . .
H20 H 1.0566 0.6483 0.1126 0.030 Uiso 1 1 calc R U
C23 C 0.35915(12) 0.45463(11) 0.24894(10) 0.0253(2) Uani 1 1 d . .
H23A H 0.3606 0.5524 0.2796 0.030 Uiso 1 1 calc R U
H23B H 0.2895 0.4058 0.2894 0.030 Uiso 1 1 calc R U
C2 C 1.24796(12) 0.95524(11) 0.44181(9) 0.0267(2) Uani 1 1 d . .
H2A H 1.1830 0.9784 0.5013 0.040 Uiso 1 1 calc R U
H2B H 1.3419 1.0397 0.4560 0.040 Uiso 1 1 calc R U
H2C H 1.2978 0.8851 0.4523 0.040 Uiso 1 1 calc R U
C13 C 1.01798(14) 1.23375(11) 0.34589(10) 0.0277(2) Uani 1 1 d . .
H13 H 1.0295 1.3189 0.4101 0.033 Uiso 1 1 calc R U
C16 C 1.37755(13) 0.94191(11) 0.22299(12) 0.0303(2) Uani 1 1 d . .
H16 H 1.4238 1.0321 0.2887 0.036 Uiso 1 1 calc R U
C19 C 1.24897(15) 0.68052(13) 0.03184(10) 0.0319(2) Uani 1 1 d . .
H19 H 1.2043 0.5902 -0.0337 0.038 Uiso 1 1 calc R U
C18 C 1.40066(15) 0.77623(14) 0.04004(12) 0.0361(3) Uani 1 1 d . .
H18 H 1.4603 0.7525 -0.0196 0.043 Uiso 1 1 calc R U
C17 C 1.46485(14) 0.90697(14) 0.13605(13) 0.0375(3) Uani 1 1 d . .
H17 H 1.5695 0.9734 0.1425 0.045 Uiso 1 1 calc R U
C22 C 0.60457(16) 0.35038(12) 0.43458(11) 0.0364(3) Uani 1 1 d . .
H22A H 0.7122 0.4303 0.4816 0.055 Uiso 1 1 calc R U
H22B H 0.6223 0.2659 0.4400 0.055 Uiso 1 1 calc R U
H22C H 0.5103 0.3675 0.4688 0.055 Uiso 1 1 calc R U
C24 C 0.27178(15) 0.38490(13) 0.11063(11) 0.0371(3) Uani 1 1 d . .
H24A H 0.3401 0.4326 0.0698 0.056 Uiso 1 1 calc R U
H24B H 0.1542 0.3903 0.0925 0.056 Uiso 1 1 calc R U
H24C H 0.2645 0.2867 0.0802 0.056 Uiso 1 1 calc R U
N1 N 0.53645(10) 0.45454(9) 0.28414(8) 0.02539(18) Uani 1 1 d . .

loop_
_atom_site_aniso_label
_atom_site_aniso_U_11
_atom_site_aniso_U_22
_atom_site_aniso_U_33
_atom_site_aniso_U_23
_atom_site_aniso_U_13
_atom_site_aniso_U_12
C6 0.0187(4) 0.0185(4) 0.0177(4) 0.0083(3) 0.0040(3) 0.0032(3)
C1 0.0152(3) 0.0201(4) 0.0197(4) 0.0095(3) 0.0031(3) 0.0036(3)
C3 0.0166(4) 0.0187(4) 0.0168(4) 0.0083(3) 0.0041(3) 0.0041(3)
C9 0.0163(3) 0.0182(4) 0.0194(4) 0.0088(3) 0.0057(3) 0.0031(3)
C4 0.0174(4) 0.0219(4) 0.0211(4) 0.0101(3) 0.0055(3) 0.0077(3)
C5 0.0213(4) 0.0187(4) 0.0215(4) 0.0103(3) 0.0057(3) 0.0075(3)
C7 0.0164(4) 0.0240(4) 0.0274(5) 0.0146(4) 0.0037(3) 0.0056(3)
C8 0.0178(4) 0.0212(4) 0.0251(5) 0.0137(4) 0.0040(3) 0.0055(3)
C11 0.0238(4) 0.0281(5) 0.0225(4) 0.0148(4) 0.0096(3) 0.0103(3)
C15 0.0168(4) 0.0242(4) 0.0264(5) 0.0148(4) 0.0070(3) 0.0082(3)
C14 0.0258(4) 0.0223(4) 0.0195(4) 0.0071(4) 0.0069(3) 0.0058(3)
C21 0.0277(4) 0.0183(4) 0.0281(5) 0.0116(4) 0.0044(4) 0.0022(3)
C12 0.0276(4) 0.0246(5) 0.0326(5) 0.0165(4) 0.0148(4) 0.0123(4)
C10 0.0225(4) 0.0199(4) 0.0186(4) 0.0073(3) 0.0058(3) 0.0066(3)
C20 0.0231(4) 0.0289(5) 0.0234(5) 0.0119(4) 0.0067(3) 0.0075(3)
C23 0.0186(4) 0.0264(5) 0.0299(5) 0.0136(4) 0.0074(3) 0.0028(3)
C2 0.0222(4) 0.0278(5) 0.0239(5) 0.0121(4) -0.0020(3) 0.0022(3)
C13 0.0342(5) 0.0210(5) 0.0277(5) 0.0070(4) 0.0125(4) 0.0102(4)
C16 0.0213(4) 0.0285(5) 0.0458(6) 0.0193(5) 0.0139(4) 0.0074(4)
C19 0.0360(5) 0.0408(6) 0.0261(5) 0.0155(5) 0.0126(4) 0.0196(5)
C18 0.0339(5) 0.0571(8) 0.0413(6) 0.0321(6) 0.0230(5) 0.0291(5)
C17 0.0257(5) 0.0479(7) 0.0582(8) 0.0349(6) 0.0237(5) 0.0168(5)
C22 0.0430(6) 0.0316(6) 0.0321(6) 0.0191(5) 0.0037(5) 0.0053(5)
C24 0.0283(5) 0.0403(6) 0.0332(6) 0.0141(5) -0.0015(4) 0.0049(4)
N1 0.0190(4) 0.0235(4) 0.0344(5) 0.0181(4) 0.0044(3) 0.0023(3)

loop_
_atom_type_symbol
_atom_type_description
_atom_type_scat_dispersion_real
_atom_type_scat_dispersion_imag
_atom_type_scat_source
C C 0.0033 0.0016 'International Tables Vol C Tables 4.2.6.8 and 6.1.1.4'
H H 0.0000 0.0000 'International Tables Vol C Tables 4.2.6.8 and 6.1.1.4'
N N 0.0061 0.0033 'International Tables Vol C Tables 4.2.6.8 and 6.1.1.4'

loop_
_geom_angle_atom_site_label_1
_geom_angle_atom_site_label_2
_geom_angle_atom_site_label_3
_geom_angle
N1 C6 C7 121.73(8)
N1 C6 C5 122.06(8)
C7 C6 C5 116.21(8)
C3 C1 C9 109.99(7)
C3 C1 C15 112.51(7)
C9 C1 C15 106.69(7)
C3 C1 C2 107.70(7)
C9 C1 C2 110.90(8)
C15 C1 C2 109.09(7)
C8 C3 C4 115.96(8)
C8 C3 C1 123.24(7)
C4 C3 C1 120.75(7)
C14 C9 C10 117.90(8)
C14 C9 C1 123.27(8)
C10 C9 C1 118.80(8)
C5 C4 C3 122.41(8)
C5 C4 H4 118.8
C3 C4 H4 118.8
C4 C5 C6 121.43(8)
C4 C5 H5 119.3
C6 C5 H5 119.3
C8 C7 C6 121.34(8)
C8 C7 H7 119.3
C6 C7 H7 119.3
C7 C8 C3 122.64(8)
C7 C8 H8 118.7
C3 C8 H8 118.7
C10 C11 C12 119.83(9)
C10 C11 H11 120.1
C12 C11 H11 120.1
C20 C15 C16 117.55(9)
C20 C15 C1 123.62(8)
C16 C15 C1 118.68(9)
C9 C14 C13 120.46(9)
C9 C14 H14 119.8
C13 C14 H14 119.8
N1 C21 C22 113.08(9)
N1 C21 H21A 109.0
C22 C21 H21A 109.0
N1 C21 H21B 109.0
C22 C21 H21B 109.0
H21A C21 H21B 107.8
C13 C12 C11 119.42(9)
C13 C12 H12 120.3
C11 C12 H12 120.3
C11 C10 C9 121.54(9)
C11 C10 H10 119.2
C9 C10 H10 119.2
C15 C20 C19 121.07(10)
C15 C20 H20 119.5
C19 C20 H20 119.5
N1 C23 C24 113.22(9)
N1 C23 H23A 108.9
C24 C23 H23A 108.9
N1 C23 H23B 108.9
C24 C23 H23B 108.9
H23A C23 H23B 107.7
C1 C2 H2A 109.5
C1 C2 H2B 109.5
H2A C2 H2B 109.5
C1 C2 H2C 109.5
H2A C2 H2C 109.5
H2B C2 H2C 109.5
C12 C13 C14 120.85(9)
C12 C13 H13 119.6
C14 C13 H13 119.6
C17 C16 C15 121.24(11)
C17 C16 H16 119.4
C15 C16 H16 119.4
C18 C19 C20 120.44(11)
C18 C19 H19 119.8
C20 C19 H19 119.8
C19 C18 C17 119.25(10)
C19 C18 H18 120.4
C17 C18 H18 120.4
C18 C17 C16 120.44(10)
C18 C17 H17 119.8
C16 C17 H17 119.8
C21 C22 H22A 109.5
C21 C22 H22B 109.5
H22A C22 H22B 109.5
C21 C22 H22C 109.5
H22A C22 H22C 109.5
H22B C22 H22C 109.5
C23 C24 H24A 109.5
C23 C24 H24B 109.5
H24A C24 H24B 109.5
C23 C24 H24C 109.5
H24A C24 H24C 109.5
H24B C24 H24C 109.5
C6 N1 C23 121.36(8)
C6 N1 C21 121.79(8)
C23 N1 C21 116.33(8)

loop_
_geom_bond_atom_site_label_1
_geom_bond_atom_site_label_2
_geom_bond_distance
C6 N1 1.3812(11)
C6 C7 1.4069(12)
C6 C5 1.4115(12)
C1 C3 1.5403(12)
C1 C9 1.5413(12)
C1 C15 1.5438(13)
C1 C2 1.5492(13)
C3 C8 1.3941(11)
C3 C4 1.3993(12)
C9 C14 1.3920(13)
C9 C10 1.4018(12)
C4 C5 1.3868(12)
C4 H4 0.9500
C5 H5 0.9500
C7 C8 1.3890(12)
C7 H7 0.9500
C8 H8 0.9500
C11 C10 1.3872(12)
C11 C12 1.3876(14)
C11 H11 0.9500
C15 C20 1.3886(14)
C15 C16 1.4010(13)
C14 C13 1.3967(13)
C14 H14 0.9500
C21 N1 1.4540(12)
C21 C22 1.5217(15)
C21 H21A 0.9900
C21 H21B 0.9900
C12 C13 1.3815(15)
C12 H12 0.9500
C10 H10 0.9500
C20 C19 1.3978(15)
C20 H20 0.9500
C23 N1 1.4531(12)
C23 C24 1.5151(15)
C23 H23A 0.9900
C23 H23B 0.9900
C2 H2A 0.9800
C2 H2B 0.9800
C2 H2C 0.9800
C13 H13 0.9500
C16 C17 1.3869(16)
C16 H16 0.9500
C19 C18 1.3796(17)
C19 H19 0.9500
C18 C17 1.3817(19)
C18 H18 0.9500
C17 H17 0.9500
C22 H22A 0.9800
C22 H22B 0.9800
C22 H22C 0.9800
C24 H24A 0.9800
C24 H24B 0.9800
C24 H24C 0.9800
